data_4120089
loop_
_publ_author_name
'Claudia Gerdes'
'Wolfgang Saak'
'Detlev Haase'
'Thomas M\"uller'

_publ_section_title
;
 Dibenzosilanorbornadienyl Cations and Their Fragmentation into
 Silyliumylidenes
;
_journal_name_full 'Journal of the American Chemical Society'
_journal_page_first 10353
_journal_page_last 10361
_journal_paper_doi 10.1021/ja400306h
_journal_volume 135
_journal_year 2013
_chemical_formula_sum 'C50 H60 Si'
_chemical_formula_weight 689.07
_chemical_name_systematic
; 
 ? 
;
_space_group_IT_number 2
_symmetry_cell_setting triclinic
_symmetry_space_group_name_Hall '-P 1'
_symmetry_space_group_name_H-M 'P -1'
_atom_sites_solution_hydrogens geom
_atom_sites_solution_primary direct
_atom_sites_solution_secondary difmap
_audit_creation_method SHELXL-97
_cell_angle_alpha 88.6540(10)
_cell_angle_beta 81.7180(10)
_cell_angle_gamma 89.5760(10)
_cell_formula_units_Z 4
_cell_length_a 10.0144(2)
_cell_length_b 19.9962(4)
_cell_length_c 20.9918(4)
_cell_measurement_reflns_used 9676
_cell_measurement_temperature 153(2)
_cell_measurement_theta_max 28.38
_cell_measurement_theta_min 2.30
_cell_volume 4158.59(14)
_computing_cell_refinement 'Bruker SAINT'
_computing_data_collection 'Bruker APEX2'
_computing_data_reduction 'Bruker SAINT'
_computing_molecular_graphics 'Diamond Crystal Impact, 2010)'
_computing_publication_material 'SHELX-97 (Sheldrick, 2008)'
_computing_structure_refinement 'SHELXL-97 (Sheldrick, 2008)'
_computing_structure_solution 'SHELXS-97 (Sheldrick, 2008)'
_diffrn_ambient_temperature 153(2)
_diffrn_measured_fraction_theta_full 0.996
_diffrn_measured_fraction_theta_max 0.996
_diffrn_measurement_device_type 'Bruker APEX-II CCD'
_diffrn_measurement_method '\f and \w scans'
_diffrn_radiation_monochromator graphite
_diffrn_radiation_source 'fine-focus sealed tube'
_diffrn_radiation_type MoK\a
_diffrn_radiation_wavelength 0.71073
_diffrn_reflns_av_R_equivalents 0.0700
_diffrn_reflns_av_sigmaI/netI 0.0622
_diffrn_reflns_limit_h_max 12
_diffrn_reflns_limit_h_min -13
_diffrn_reflns_limit_k_max 27
_diffrn_reflns_limit_k_min -27
_diffrn_reflns_limit_l_max 29
_diffrn_reflns_limit_l_min -28
_diffrn_reflns_number 106614
_diffrn_reflns_theta_full 29.60
_diffrn_reflns_theta_max 29.60
_diffrn_reflns_theta_min 2.80
_exptl_absorpt_coefficient_mu 0.089
_exptl_absorpt_correction_T_max 0.9879
_exptl_absorpt_correction_T_min 0.9608
_exptl_absorpt_correction_type numerical
_exptl_absorpt_process_details 'Bruker SAINT'
_exptl_crystal_colour colourless
_exptl_crystal_density_diffrn 1.101
_exptl_crystal_description plate
_exptl_crystal_F_000 1496
_exptl_crystal_size_max 0.45
_exptl_crystal_size_mid 0.32
_exptl_crystal_size_min 0.14
_refine_diff_density_max 0.592
_refine_diff_density_min -0.445
_refine_diff_density_rms 0.049
_refine_ls_extinction_method none
_refine_ls_goodness_of_fit_ref 1.012
_refine_ls_hydrogen_treatment mixed
_refine_ls_matrix_type full
_refine_ls_number_parameters 1109
_refine_ls_number_reflns 23288
_refine_ls_number_restraints 0
_refine_ls_restrained_S_all 1.012
_refine_ls_R_factor_all 0.1012
_refine_ls_R_factor_gt 0.0560
_refine_ls_shift/su_max 0.002
_refine_ls_shift/su_mean 0.000
_refine_ls_structure_factor_coef Fsqd
_refine_ls_weighting_details 'calc w=1/[\s^2^(Fo^2^)+(0.0626P)^2^+1.7081P] where P=(Fo^2^+2Fc^2^)/3'
_refine_ls_weighting_scheme calc
_refine_ls_wR_factor_gt 0.1297
_refine_ls_wR_factor_ref 0.1541
_reflns_number_gt 15035
_reflns_number_total 23288
_reflns_threshold_expression >2sigma(I)
_cod_data_source_file ja400306h_si_001.cif
_cod_data_source_block CG110
_cod_database_code 4120089

loop_
_symmetry_equiv_pos_as_xyz
'x, y, z'
'-x, -y, -z'

loop_
_atom_site_label
_atom_site_type_symbol
_atom_site_fract_x
_atom_site_fract_y
_atom_site_fract_z
_atom_site_U_iso_or_equiv
_atom_site_adp_type
_atom_site_occupancy
_atom_site_symmetry_multiplicity
_atom_site_calc_flag
_atom_site_refinement_flags
_atom_site_disorder_assembly
_atom_site_disorder_group
Si1 Si 0.12135(4) 0.55064(2) 0.28281(2) 0.02231(10) Uani 1 1 d . . .
H1SI H 0.2297(17) 0.5906(9) 0.2894(9) 0.027 Uiso 1 1 d . . .
C1 C 0.18134(16) 0.45880(8) 0.28114(8) 0.0244(3) Uani 1 1 d . . .
H1 H 0.2408 0.4437 0.2417 0.029 Uiso 1 1 calc R . .
C2 C 0.03066(16) 0.52157(8) 0.36559(8) 0.0240(3) Uani 1 1 d . . .
H2 H -0.0271 0.5549 0.3917 0.029 Uiso 1 1 calc R . .
C3 C 0.04730(16) 0.42401(8) 0.29933(8) 0.0252(3) Uani 1 1 d . . .
C4 C -0.03710(16) 0.45904(8) 0.34635(8) 0.0257(3) Uani 1 1 d . . .
C5 C -0.16172(18) 0.43278(10) 0.37209(9) 0.0334(4) Uani 1 1 d . . .
H5 H -0.2191 0.4561 0.4043 0.040 Uiso 1 1 calc R . .
C6 C -0.2013(2) 0.37222(11) 0.35029(10) 0.0421(5) Uani 1 1 d . . .
H6 H -0.2874 0.3546 0.3670 0.051 Uiso 1 1 calc R . .
C7 C -0.1177(2) 0.33716(10) 0.30468(10) 0.0414(5) Uani 1 1 d . . .
H7 H -0.1460 0.2953 0.2909 0.050 Uiso 1 1 calc R . .
C8 C 0.00798(19) 0.36278(9) 0.27858(9) 0.0322(4) Uani 1 1 d . . .
H8 H 0.0657 0.3387 0.2471 0.039 Uiso 1 1 calc R . .
C9 C 0.24278(16) 0.46229(8) 0.34317(8) 0.0249(3) Uani 1 1 d . . .
C10 C 0.15876(16) 0.49784(8) 0.39050(8) 0.0248(3) Uani 1 1 d . . .
C11 C 0.19798(18) 0.50792(9) 0.45003(9) 0.0323(4) Uani 1 1 d . . .
H11 H 0.1426 0.5330 0.4816 0.039 Uiso 1 1 calc R . .
C12 C 0.3198(2) 0.48081(10) 0.46308(10) 0.0390(4) Uani 1 1 d . . .
H12 H 0.3470 0.4869 0.5041 0.047 Uiso 1 1 calc R . .
C13 C 0.40187(19) 0.44509(10) 0.41694(10) 0.0382(4) Uani 1 1 d . . .
H13 H 0.4843 0.4265 0.4267 0.046 Uiso 1 1 calc R . .
C14 C 0.36457(17) 0.43622(9) 0.35652(9) 0.0317(4) Uani 1 1 d . . .
H14 H 0.4220 0.4125 0.3247 0.038 Uiso 1 1 calc R . .
C15 C 0.03530(15) 0.59457(8) 0.21899(8) 0.0230(3) Uani 1 1 d . . .
C16 C 0.06070(17) 0.57925(8) 0.15305(8) 0.0274(3) Uani 1 1 d . . .
C17 C 0.0263(2) 0.62503(10) 0.10696(9) 0.0400(5) Uani 1 1 d . . .
H17 H 0.0461 0.6149 0.0626 0.048 Uiso 1 1 calc R . .
C18 C -0.0363(2) 0.68497(10) 0.12489(9) 0.0451(5) Uani 1 1 d . . .
H18 H -0.0565 0.7164 0.0930 0.054 Uiso 1 1 calc R . .
C19 C -0.0692(2) 0.69884(9) 0.18935(9) 0.0362(4) Uani 1 1 d . . .
H19 H -0.1165 0.7389 0.2016 0.043 Uiso 1 1 calc R . .
C20 C -0.03398(16) 0.65480(8) 0.23666(8) 0.0246(3) Uani 1 1 d . . .
C21 C 0.11859(17) 0.51301(8) 0.13080(8) 0.0264(3) Uani 1 1 d . . .
C22 C 0.25823(17) 0.50178(9) 0.11976(8) 0.0289(4) Uani 1 1 d . . .
C23 C 0.30623(18) 0.43886(9) 0.09956(9) 0.0322(4) Uani 1 1 d . . .
H23 H 0.4008 0.4311 0.0923 0.039 Uiso 1 1 calc R . .
C24 C 0.22000(18) 0.38745(9) 0.08972(9) 0.0315(4) Uani 1 1 d . . .
C25 C 0.08192(18) 0.40018(9) 0.09975(9) 0.0313(4) Uani 1 1 d . . .
H25 H 0.0217 0.3654 0.0930 0.038 Uiso 1 1 calc R . .
C26 C 0.02875(17) 0.46230(9) 0.11940(8) 0.0280(3) Uani 1 1 d . B .
C27 C 0.35750(18) 0.55760(10) 0.12644(10) 0.0374(4) Uani 1 1 d . . .
H27 H 0.3060 0.5946 0.1502 0.045 Uiso 1 1 calc R . .
C28 C 0.4701(2) 0.53639(12) 0.16430(12) 0.0514(6) Uani 1 1 d . . .
H28A H 0.4309 0.5208 0.2075 0.077 Uiso 1 1 calc R . .
H28B H 0.5291 0.5746 0.1677 0.077 Uiso 1 1 calc R . .
H28C H 0.5226 0.5001 0.1420 0.077 Uiso 1 1 calc R . .
C29 C 0.4169(3) 0.58520(12) 0.06007(12) 0.0566(6) Uani 1 1 d . . .
H29A H 0.4680 0.5499 0.0356 0.085 Uiso 1 1 calc R . .
H29B H 0.4772 0.6225 0.0650 0.085 Uiso 1 1 calc R . .
H29C H 0.3438 0.6009 0.0370 0.085 Uiso 1 1 calc R . .
C30 C 0.2752(2) 0.31905(10) 0.06915(10) 0.0394(4) Uani 1 1 d . . .
H30 H 0.3757 0.3227 0.0602 0.047 Uiso 1 1 calc R . .
C31 C 0.2271(3) 0.29774(13) 0.00803(12) 0.0591(6) Uani 1 1 d . . .
H31A H 0.1288 0.2929 0.0154 0.089 Uiso 1 1 calc R . .
H31B H 0.2689 0.2548 -0.0052 0.089 Uiso 1 1 calc R . .
H31C H 0.2524 0.3316 -0.0260 0.089 Uiso 1 1 calc R . .
C32 C 0.2413(3) 0.26678(12) 0.12296(13) 0.0694(8) Uani 1 1 d . . .
H32A H 0.1434 0.2602 0.1312 0.104 Uiso 1 1 calc R . .
H32B H 0.2727 0.2822 0.1622 0.104 Uiso 1 1 calc R . .
H32C H 0.2859 0.2244 0.1101 0.104 Uiso 1 1 calc R . .
C33 C -0.12290(17) 0.47404(10) 0.12543(9) 0.0323(4) Uani 1 1 d . . .
H33 H -0.1469 0.5141 0.1525 0.039 Uiso 1 1 calc R A 1
C34A C -0.1692(13) 0.4855(9) 0.0617(5) 0.058(3) Uani 0.50 1 d P B 1
H34A H -0.1247 0.5252 0.0404 0.087 Uiso 0.50 1 calc PR B 1
H34B H -0.2672 0.4923 0.0679 0.087 Uiso 0.50 1 calc PR B 1
H34C H -0.1462 0.4464 0.0348 0.087 Uiso 0.50 1 calc PR B 1
C35A C -0.2056(9) 0.4136(4) 0.1561(4) 0.0513(19) Uani 0.50 1 d P B 1
H35A H -0.3016 0.4255 0.1633 0.077 Uiso 0.50 1 calc PR B 1
H35B H -0.1761 0.4013 0.1974 0.077 Uiso 0.50 1 calc PR B 1
H35C H -0.1916 0.3756 0.1272 0.077 Uiso 0.50 1 calc PR B 1
C34B C -0.1702(15) 0.4676(11) 0.0595(7) 0.091(6) Uani 0.50 1 d P B 2
H34D H -0.2654 0.4806 0.0627 0.137 Uiso 0.50 1 calc PR B 2
H34E H -0.1595 0.4211 0.0457 0.137 Uiso 0.50 1 calc PR B 2
H34F H -0.1159 0.4968 0.0279 0.137 Uiso 0.50 1 calc PR B 2
C35B C -0.2007(8) 0.4343(5) 0.1803(4) 0.060(2) Uani 0.50 1 d P B 2
H35D H -0.2976 0.4421 0.1808 0.089 Uiso 0.50 1 calc PR B 2
H35E H -0.1743 0.4483 0.2211 0.089 Uiso 0.50 1 calc PR B 2
H35F H -0.1808 0.3866 0.1745 0.089 Uiso 0.50 1 calc PR B 2
C36 C -0.06976(15) 0.67187(8) 0.30624(8) 0.0227(3) Uani 1 1 d . . .
C37 C -0.19583(15) 0.65259(8) 0.34036(8) 0.0242(3) Uani 1 1 d . . .
C38 C -0.22360(16) 0.66676(8) 0.40563(8) 0.0262(3) Uani 1 1 d . . .
H38 H -0.3080 0.6535 0.4289 0.031 Uiso 1 1 calc R . .
C39 C -0.13222(16) 0.69957(8) 0.43788(8) 0.0264(3) Uani 1 1 d . . .
C40 C -0.01053(16) 0.72012(8) 0.40227(8) 0.0271(3) Uani 1 1 d . . .
H40 H 0.0523 0.7434 0.4233 0.033 Uiso 1 1 calc R . .
C41 C 0.02188(15) 0.70764(8) 0.33715(8) 0.0246(3) Uani 1 1 d . . .
C42 C -0.30272(17) 0.62102(9) 0.30605(9) 0.0319(4) Uani 1 1 d . . .
H42 H -0.2554 0.5955 0.2690 0.038 Uiso 1 1 calc R . .
C43 C -0.3874(2) 0.67552(12) 0.27919(14) 0.0580(6) Uani 1 1 d . . .
H43A H -0.4278 0.7041 0.3142 0.087 Uiso 1 1 calc R . .
H43B H -0.4591 0.6549 0.2592 0.087 Uiso 1 1 calc R . .
H43C H -0.3299 0.7026 0.2469 0.087 Uiso 1 1 calc R . .
C44 C -0.3958(2) 0.57333(12) 0.34782(13) 0.0540(6) Uani 1 1 d . . .
H44A H -0.3420 0.5398 0.3678 0.081 Uiso 1 1 calc R . .
H44B H -0.4540 0.5509 0.3213 0.081 Uiso 1 1 calc R . .
H44C H -0.4516 0.5983 0.3815 0.081 Uiso 1 1 calc R . .
C45 C -0.16225(19) 0.71317(9) 0.50931(8) 0.0333(4) Uani 1 1 d . . .
H45 H -0.2547 0.6958 0.5252 0.040 Uiso 1 1 calc R . .
C46 C -0.0640(2) 0.67633(12) 0.54650(10) 0.0496(5) Uani 1 1 d . . .
H46A H -0.0662 0.6284 0.5380 0.074 Uiso 1 1 calc R . .
H46B H -0.0898 0.6834 0.5927 0.074 Uiso 1 1 calc R . .
H46C H 0.0273 0.6934 0.5329 0.074 Uiso 1 1 calc R . .
C47 C -0.1627(3) 0.78776(11) 0.52210(10) 0.0536(6) Uani 1 1 d . . .
H47A H -0.1855 0.7949 0.5684 0.080 Uiso 1 1 calc R . .
H47B H -0.2297 0.8102 0.4993 0.080 Uiso 1 1 calc R . .
H47C H -0.0731 0.8062 0.5069 0.080 Uiso 1 1 calc R . .
C48 C 0.14973(17) 0.73724(9) 0.29895(9) 0.0311(4) Uani 1 1 d . . .
H48 H 0.1786 0.7076 0.2617 0.037 Uiso 1 1 calc R . .
C49 C 0.26609(18) 0.74143(12) 0.33761(10) 0.0454(5) Uani 1 1 d . . .
H49A H 0.2448 0.7745 0.3713 0.068 Uiso 1 1 calc R . .
H49B H 0.3481 0.7549 0.3091 0.068 Uiso 1 1 calc R . .
H49C H 0.2805 0.6976 0.3574 0.068 Uiso 1 1 calc R . .
C50 C 0.1159(2) 0.80646(11) 0.27156(13) 0.0565(6) Uani 1 1 d . . .
H50A H 0.0536 0.8012 0.2401 0.085 Uiso 1 1 calc R . .
H50B H 0.1990 0.8278 0.2505 0.085 Uiso 1 1 calc R . .
H50C H 0.0737 0.8344 0.3067 0.085 Uiso 1 1 calc R . .
Si2 Si 0.51234(5) 0.04940(2) 0.27247(2) 0.02459(10) Uani 1 1 d . E .
H2SI H 0.4013(18) 0.0909(9) 0.2697(9) 0.030 Uiso 1 1 d . . .
C51 C 0.45023(16) -0.04137(8) 0.28389(8) 0.0274(3) Uani 1 1 d . . .
H51 H 0.4182 -0.0629 0.2463 0.033 Uiso 1 1 calc R C 1
C52 C 0.54379(17) 0.03420(8) 0.35967(8) 0.0262(3) Uani 1 1 d . . .
H52 H 0.5847 0.0716 0.3810 0.031 Uiso 1 1 calc R D 1
C53 C 0.56970(17) -0.07296(8) 0.30993(8) 0.0293(4) Uani 1 1 d . E .
C54 C 0.62201(16) -0.03055(9) 0.35208(8) 0.0281(3) Uani 1 1 d . E .
C55 C 0.72890(19) -0.05069(12) 0.38310(10) 0.0443(5) Uani 1 1 d . . .
H55 H 0.7642 -0.0216 0.4116 0.053 Uiso 1 1 calc R E .
C56 C 0.7835(2) -0.11374(15) 0.37200(12) 0.0620(7) Uani 1 1 d . E .
H56 H 0.8577 -0.1278 0.3926 0.074 Uiso 1 1 calc R . .
C57 C 0.7312(3) -0.15641(12) 0.33126(13) 0.0616(8) Uani 1 1 d . . .
H57 H 0.7688 -0.1999 0.3248 0.074 Uiso 1 1 calc R E .
C58 C 0.6240(2) -0.13647(10) 0.29949(10) 0.0458(5) Uani 1 1 d . E .
H58 H 0.5888 -0.1658 0.2712 0.055 Uiso 1 1 calc R . .
C59A C 0.34437(13) -0.02001(11) 0.33867(7) 0.0261(8) Uani 0.60 1 d PG E 1
C60A C 0.40121(11) 0.01906(10) 0.38155(8) 0.0267(11) Uani 0.60 1 d PG E 1
C61A C 0.32166(14) 0.04236(11) 0.43638(9) 0.0318(9) Uani 0.60 1 d PG E 1
H61A H 0.3605 0.0691 0.4657 0.038 Uiso 0.60 1 calc PR E 1
C62A C 0.18527(13) 0.02659(12) 0.44833(9) 0.0418(9) Uani 0.60 1 d PG E 1
H62A H 0.1309 0.0425 0.4858 0.050 Uiso 0.60 1 calc PR E 1
C63A C 0.12842(10) -0.01249(13) 0.40545(9) 0.0468(9) Uani 0.60 1 d PG E 1
H63A H 0.0352 -0.0233 0.4136 0.056 Uiso 0.60 1 calc PR E 1
C64A C 0.20797(13) -0.03579(12) 0.35062(7) 0.0388(8) Uani 0.60 1 d PG E 1
H64A H 0.1691 -0.0625 0.3213 0.047 Uiso 0.60 1 calc PR E 1
C59B C 0.35167(13) -0.03532(10) 0.34735(8) 0.0194(11) Uani 0.40 1 d PG E 2
C60B C 0.39745(10) 0.00947(10) 0.38892(8) 0.0209(15) Uani 0.40 1 d PG E 2
C61B C 0.31758(14) 0.02446(12) 0.44665(7) 0.0323(14) Uani 0.40 1 d PG E 2
H61B H 0.3489 0.0551 0.4751 0.039 Uiso 0.40 1 calc PR E 2
C62B C 0.19192(17) -0.00534(13) 0.46279(6) 0.0334(11) Uani 0.40 1 d PG E 2
H62B H 0.1373 0.0049 0.5022 0.040 Uiso 0.40 1 calc PR E 2
C63B C 0.14615(17) -0.05013(12) 0.42122(9) 0.0314(10) Uani 0.40 1 d PG E 2
H63B H 0.0603 -0.0705 0.4323 0.038 Uiso 0.40 1 calc PR E 2
C64B C 0.22602(17) -0.06512(10) 0.36349(10) 0.0258(10) Uani 0.40 1 d PG E 2
H64B H 0.1947 -0.0957 0.3351 0.031 Uiso 0.40 1 calc PR E 2
C65 C 0.64451(17) 0.08101(8) 0.20496(8) 0.0266(3) Uani 1 1 d . . .
C66 C 0.71299(17) 0.14048(8) 0.21521(8) 0.0271(3) Uani 1 1 d . E .
C67 C 0.79004(19) 0.17387(9) 0.16390(9) 0.0351(4) Uani 1 1 d . . .
H67 H 0.8360 0.2137 0.1713 0.042 Uiso 1 1 calc R E .
C68 C 0.8005(2) 0.14975(10) 0.10231(10) 0.0437(5) Uani 1 1 d . E .
H68 H 0.8509 0.1737 0.0673 0.052 Uiso 1 1 calc R . .
C69 C 0.7374(2) 0.09085(10) 0.09176(9) 0.0447(5) Uani 1 1 d . . .
H69 H 0.7466 0.0739 0.0494 0.054 Uiso 1 1 calc R E .
C70 C 0.6605(2) 0.05561(9) 0.14213(8) 0.0344(4) Uani 1 1 d . E .
C71 C 0.70589(15) 0.16572(8) 0.28242(8) 0.0252(3) Uani 1 1 d . . .
C72 C 0.80688(16) 0.14796(9) 0.31993(9) 0.0313(4) Uani 1 1 d . E .
C73 C 0.79003(17) 0.16640(9) 0.38422(9) 0.0317(4) Uani 1 1 d . . .
H73 H 0.8581 0.1544 0.4096 0.038 Uiso 1 1 calc R E .
C74 C 0.67808(16) 0.20159(8) 0.41274(8) 0.0268(3) Uani 1 1 d . E .
C75 C 0.58303(16) 0.22160(8) 0.37384(8) 0.0252(3) Uani 1 1 d . . .
H75 H 0.5073 0.2471 0.3920 0.030 Uiso 1 1 calc R E .
C76 C 0.59547(15) 0.20534(8) 0.30899(8) 0.0229(3) Uani 1 1 d . E .
C77A C 0.9395(12) 0.1223(4) 0.2864(6) 0.0341(18) Uani 0.50 1 d P E 1
H77A H 0.9242 0.1007 0.2456 0.041 Uiso 0.50 1 calc PR E 1
C78A C 1.0440(13) 0.1683(8) 0.2725(5) 0.056(2) Uani 0.50 1 d P E 1
H78A H 1.0248 0.1988 0.2377 0.084 Uiso 0.50 1 calc PR E 1
H78B H 1.1289 0.1445 0.2589 0.084 Uiso 0.50 1 calc PR E 1
H78C H 1.0520 0.1939 0.3109 0.084 Uiso 0.50 1 calc PR E 1
C79A C 0.9949(5) 0.0663(3) 0.3334(3) 0.0690(16) Uani 0.50 1 d P E 1
H79A H 1.0793 0.0471 0.3118 0.103 Uiso 0.50 1 calc PR E 1
H79B H 0.9276 0.0309 0.3435 0.103 Uiso 0.50 1 calc PR E 1
H79C H 1.0113 0.0872 0.3734 0.103 Uiso 0.50 1 calc PR E 1
C77B C 0.9360(10) 0.1039(4) 0.2983(5) 0.0314(16) Uani 0.50 1 d P E 2
H77B H 0.9507 0.0828 0.3404 0.038 Uiso 0.50 1 calc PR E 2
C78B C 1.0551(15) 0.1518(9) 0.2863(8) 0.122(7) Uani 0.50 1 d P E 2
H78D H 1.1394 0.1261 0.2789 0.183 Uiso 0.50 1 calc PR E 2
H78E H 1.0554 0.1798 0.3239 0.183 Uiso 0.50 1 calc PR E 2
H78F H 1.0470 0.1802 0.2484 0.183 Uiso 0.50 1 calc PR E 2
C79B C 0.9277(4) 0.0453(2) 0.2600(3) 0.0529(12) Uani 0.50 1 d P E 2
H79D H 0.9249 0.0590 0.2151 0.079 Uiso 0.50 1 calc PR E 2
H79E H 0.8457 0.0203 0.2766 0.079 Uiso 0.50 1 calc PR E 2
H79F H 1.0069 0.0168 0.2625 0.079 Uiso 0.50 1 calc PR E 2
C80 C 0.65994(18) 0.21495(10) 0.48454(9) 0.0337(4) Uani 1 1 d . . .
H80 H 0.7515 0.2130 0.4983 0.040 Uiso 1 1 calc R E .
C81 C 0.5764(4) 0.16021(17) 0.52158(12) 0.0859(11) Uani 1 1 d . E .
H81A H 0.4862 0.1601 0.5087 0.129 Uiso 1 1 calc R . .
H81B H 0.5689 0.1683 0.5678 0.129 Uiso 1 1 calc R . .
H81C H 0.6201 0.1168 0.5122 0.129 Uiso 1 1 calc R . .
C82 C 0.6011(3) 0.28330(15) 0.50163(12) 0.0743(9) Uani 1 1 d . E .
H82A H 0.6602 0.3180 0.4794 0.111 Uiso 1 1 calc R . .
H82B H 0.5935 0.2890 0.5483 0.111 Uiso 1 1 calc R . .
H82C H 0.5114 0.2872 0.4883 0.111 Uiso 1 1 calc R . .
C83 C 0.49589(16) 0.23405(8) 0.26688(8) 0.0257(3) Uani 1 1 d . . .
H83 H 0.4880 0.2012 0.2324 0.031 Uiso 1 1 calc R E .
C84 C 0.55210(19) 0.29918(9) 0.23398(10) 0.0358(4) Uani 1 1 d . E .
H84A H 0.4863 0.3186 0.2085 0.054 Uiso 1 1 calc R . .
H84B H 0.6364 0.2898 0.2057 0.054 Uiso 1 1 calc R . .
H84C H 0.5695 0.3308 0.2668 0.054 Uiso 1 1 calc R . .
C85 C 0.35497(17) 0.24537(9) 0.30347(9) 0.0328(4) Uani 1 1 d . E .
H85A H 0.3230 0.2040 0.3265 0.049 Uiso 1 1 calc R . .
H85B H 0.2933 0.2583 0.2730 0.049 Uiso 1 1 calc R . .
H85C H 0.3580 0.2811 0.3344 0.049 Uiso 1 1 calc R . .
C86 C 0.6016(2) -0.01046(9) 0.12841(8) 0.0396(5) Uani 1 1 d . . .
C87 C 0.4655(3) -0.01625(10) 0.12169(9) 0.0451(5) Uani 1 1 d . E .
C88 C 0.4151(3) -0.07939(11) 0.11101(10) 0.0583(7) Uani 1 1 d . . .
H88 H 0.3224 -0.0837 0.1068 0.070 Uiso 1 1 calc R E .
C89 C 0.4974(4) -0.13622(11) 0.10637(11) 0.0659(8) Uani 1 1 d . E .
C90 C 0.6323(3) -0.12846(11) 0.11084(10) 0.0614(7) Uani 1 1 d . . .
H90 H 0.6892 -0.1668 0.1070 0.074 Uiso 1 1 calc R E .
C91 C 0.6889(3) -0.06695(10) 0.12079(9) 0.0486(6) Uani 1 1 d . E .
C92 C 0.3742(3) 0.04524(11) 0.12130(10) 0.0490(5) Uani 1 1 d . . .
H92 H 0.4125 0.0803 0.1465 0.059 Uiso 1 1 calc R E .
C93 C 0.3809(4) 0.07235(14) 0.05228(12) 0.0833(10) Uani 1 1 d . E .
H93A H 0.4749 0.0820 0.0346 0.125 Uiso 1 1 calc R . .
H93B H 0.3272 0.1135 0.0521 0.125 Uiso 1 1 calc R . .
H93C H 0.3448 0.0390 0.0259 0.125 Uiso 1 1 calc R . .
C94 C 0.2298(3) 0.03393(17) 0.15206(16) 0.0804(9) Uani 1 1 d . E .
H94A H 0.1865 0.0024 0.1265 0.121 Uiso 1 1 calc R . .
H94B H 0.1806 0.0766 0.1538 0.121 Uiso 1 1 calc R . .
H94C H 0.2286 0.0155 0.1958 0.121 Uiso 1 1 calc R . .
C95A C 0.3835(11) -0.1991(5) 0.1059(5) 0.043(2) Uani 0.33 1 d P E 1
H95A H 0.2891 -0.1845 0.1217 0.052 Uiso 0.33 1 calc PR E 1
C96A C 0.405(2) -0.2165(12) 0.0306(12) 0.049(4) Uani 0.33 1 d P E 1
H96A H 0.5016 -0.2155 0.0139 0.074 Uiso 0.33 1 calc PR E 1
H96B H 0.3573 -0.1834 0.0070 0.074 Uiso 0.33 1 calc PR E 1
H96C H 0.3693 -0.2612 0.0251 0.074 Uiso 0.33 1 calc PR E 1
C97A C 0.434(3) -0.2549(14) 0.1494(8) 0.046(5) Uani 0.33 1 d P E 1
H97A H 0.3729 -0.2934 0.1518 0.068 Uiso 0.33 1 calc PR E 1
H97B H 0.4346 -0.2378 0.1927 0.068 Uiso 0.33 1 calc PR E 1
H97C H 0.5250 -0.2687 0.1312 0.068 Uiso 0.33 1 calc PR E 1
C95B C 0.449(3) -0.2016(11) 0.0928(13) 0.040(6) Uani 0.33 1 d P E 2
H95B H 0.5113 -0.2204 0.0561 0.048 Uiso 0.33 1 calc PR E 2
C96B C 0.3005(9) -0.2037(4) 0.0752(5) 0.060(2) Uani 0.33 1 d P E 2
H96D H 0.2365 -0.1887 0.1119 0.090 Uiso 0.33 1 calc PR E 2
H96E H 0.2788 -0.2495 0.0649 0.090 Uiso 0.33 1 calc PR E 2
H96F H 0.2944 -0.1740 0.0379 0.090 Uiso 0.33 1 calc PR E 2
C97B C 0.449(4) -0.2473(18) 0.1495(12) 0.069(9) Uani 0.33 1 d P E 2
H97D H 0.5393 -0.2483 0.1622 0.104 Uiso 0.33 1 calc PR E 2
H97E H 0.4243 -0.2925 0.1383 0.104 Uiso 0.33 1 calc PR E 2
H97F H 0.3837 -0.2314 0.1852 0.104 Uiso 0.33 1 calc PR E 2
C95C C 0.469(2) -0.2119(10) 0.0925(12) 0.028(3) Uani 0.33 1 d P E 3
H95C H 0.5514 -0.2407 0.0865 0.034 Uiso 0.33 1 calc PR E 3
C96C C 0.392(3) -0.2108(15) 0.0364(15) 0.084(9) Uani 0.33 1 d P E 3
H96G H 0.3192 -0.1775 0.0433 0.126 Uiso 0.33 1 calc PR E 3
H96H H 0.3529 -0.2551 0.0322 0.126 Uiso 0.33 1 calc PR E 3
H96I H 0.4528 -0.1992 -0.0031 0.126 Uiso 0.33 1 calc PR E 3
C97C C 0.3640(9) -0.2338(6) 0.1489(4) 0.0499(19) Uani 0.33 1 d P E 3
H97G H 0.4025 -0.2308 0.1891 0.075 Uiso 0.33 1 calc PR E 3
H97H H 0.3374 -0.2801 0.1431 0.075 Uiso 0.33 1 calc PR E 3
H97I H 0.2846 -0.2045 0.1508 0.075 Uiso 0.33 1 calc PR E 3
C98A C 0.8223(5) -0.0625(4) 0.1190(4) 0.0375(14) Uani 0.60 1 d P E 1
H98A H 0.8408 -0.0172 0.1349 0.045 Uiso 0.60 1 calc PR E 1
C99A C 0.8852(7) -0.1132(3) 0.1611(3) 0.075(2) Uani 0.60 1 d P E 1
H99A H 0.8431 -0.1090 0.2060 0.112 Uiso 0.60 1 calc PR E 1
H99B H 0.9822 -0.1048 0.1578 0.112 Uiso 0.60 1 calc PR E 1
H99C H 0.8707 -0.1585 0.1466 0.112 Uiso 0.60 1 calc PR E 1
C00A C 0.8984(7) -0.0667(3) 0.0499(3) 0.0787(18) Uani 0.60 1 d P E 1
H00A H 0.8876 -0.1115 0.0335 0.118 Uiso 0.60 1 calc PR E 1
H00B H 0.9945 -0.0579 0.0502 0.118 Uiso 0.60 1 calc PR E 1
H00C H 0.8616 -0.0333 0.0222 0.118 Uiso 0.60 1 calc PR E 1
C98B C 0.8646(8) -0.0607(6) 0.1241(6) 0.0291(17) Uani 0.40 1 d P E 2
H98B H 0.8894 -0.0123 0.1187 0.035 Uiso 0.40 1 calc PR E 2
C99B C 0.8880(8) -0.0829(6) 0.1899(4) 0.086(4) Uani 0.40 1 d P E 2
H99D H 0.8582 -0.1293 0.1978 0.129 Uiso 0.40 1 calc PR E 2
H99E H 0.8368 -0.0542 0.2219 0.129 Uiso 0.40 1 calc PR E 2
H99F H 0.9844 -0.0799 0.1932 0.129 Uiso 0.40 1 calc PR E 2
C00B C 0.9437(9) -0.0975(6) 0.0692(5) 0.091(3) Uani 0.40 1 d P E 2
H00D H 1.0345 -0.0784 0.0595 0.137 Uiso 0.40 1 calc PR E 2
H00E H 0.8978 -0.0930 0.0311 0.137 Uiso 0.40 1 calc PR E 2
H00F H 0.9504 -0.1449 0.0812 0.137 Uiso 0.40 1 calc PR E 2

loop_
_atom_site_aniso_label
_atom_site_aniso_U_11
_atom_site_aniso_U_22
_atom_site_aniso_U_33
_atom_site_aniso_U_23
_atom_site_aniso_U_13
_atom_site_aniso_U_12
Si1 0.0245(2) 0.0200(2) 0.0223(2) -0.00136(16) -0.00321(16) 0.00257(16)
C1 0.0263(8) 0.0227(8) 0.0239(8) -0.0034(6) -0.0020(6) 0.0046(6)
C2 0.0267(8) 0.0239(8) 0.0214(8) -0.0022(6) -0.0036(6) 0.0061(6)
C3 0.0294(8) 0.0237(8) 0.0233(8) 0.0017(6) -0.0072(6) 0.0009(6)
C4 0.0280(8) 0.0273(8) 0.0225(8) 0.0021(6) -0.0067(6) 0.0019(6)
C5 0.0303(9) 0.0421(10) 0.0278(9) 0.0037(8) -0.0045(7) -0.0014(7)
C6 0.0378(10) 0.0491(12) 0.0405(11) 0.0081(9) -0.0095(9) -0.0155(9)
C7 0.0522(12) 0.0319(10) 0.0436(12) 0.0041(8) -0.0190(9) -0.0141(9)
C8 0.0425(10) 0.0257(8) 0.0303(9) -0.0014(7) -0.0113(8) 0.0004(7)
C9 0.0268(8) 0.0206(7) 0.0273(8) -0.0004(6) -0.0044(6) 0.0010(6)
C10 0.0287(8) 0.0208(7) 0.0255(8) -0.0001(6) -0.0060(6) 0.0019(6)
C11 0.0385(9) 0.0315(9) 0.0282(9) -0.0040(7) -0.0086(7) 0.0015(7)
C12 0.0420(10) 0.0431(11) 0.0358(10) -0.0024(8) -0.0188(8) 0.0004(8)
C13 0.0324(9) 0.0374(10) 0.0476(12) 0.0018(9) -0.0163(8) 0.0042(8)
C14 0.0278(8) 0.0278(9) 0.0396(10) -0.0023(7) -0.0049(7) 0.0046(7)
C15 0.0239(7) 0.0213(7) 0.0235(8) -0.0008(6) -0.0020(6) 0.0014(6)
C16 0.0324(8) 0.0260(8) 0.0230(8) -0.0034(6) -0.0010(7) 0.0057(7)
C17 0.0616(13) 0.0379(10) 0.0201(9) -0.0016(7) -0.0050(8) 0.0123(9)
C18 0.0717(14) 0.0360(10) 0.0282(10) 0.0030(8) -0.0104(10) 0.0187(10)
C19 0.0487(11) 0.0287(9) 0.0317(10) -0.0020(7) -0.0079(8) 0.0140(8)
C20 0.0266(8) 0.0234(8) 0.0238(8) -0.0023(6) -0.0037(6) 0.0024(6)
C21 0.0349(9) 0.0276(8) 0.0160(7) -0.0035(6) -0.0009(6) 0.0057(7)
C22 0.0328(8) 0.0311(9) 0.0215(8) -0.0044(7) 0.0002(7) 0.0022(7)
C23 0.0304(8) 0.0372(10) 0.0283(9) -0.0068(7) -0.0010(7) 0.0061(7)
C24 0.0370(9) 0.0297(9) 0.0270(9) -0.0056(7) -0.0023(7) 0.0079(7)
C25 0.0352(9) 0.0294(9) 0.0290(9) -0.0038(7) -0.0035(7) 0.0015(7)
C26 0.0299(8) 0.0333(9) 0.0202(8) -0.0020(7) -0.0016(6) 0.0043(7)
C27 0.0327(9) 0.0372(10) 0.0403(11) -0.0101(8) 0.0030(8) -0.0024(8)
C28 0.0380(11) 0.0607(15) 0.0565(14) -0.0089(11) -0.0085(10) -0.0095(10)
C29 0.0696(15) 0.0474(13) 0.0492(14) -0.0008(11) 0.0048(11) -0.0165(11)
C30 0.0428(10) 0.0337(10) 0.0418(11) -0.0117(8) -0.0054(9) 0.0103(8)
C31 0.0702(16) 0.0549(14) 0.0550(15) -0.0256(12) -0.0155(12) 0.0202(12)
C32 0.107(2) 0.0400(13) 0.0608(16) -0.0018(11) -0.0121(15) 0.0255(14)
C33 0.0303(8) 0.0403(10) 0.0259(9) -0.0036(7) -0.0029(7) 0.0067(7)
C34A 0.041(4) 0.115(8) 0.015(3) 0.007(4) 0.004(3) 0.028(4)
C35A 0.035(3) 0.059(4) 0.062(5) 0.023(3) -0.016(4) -0.007(3)
C34B 0.056(5) 0.162(13) 0.065(6) -0.043(6) -0.036(4) 0.057(6)
C35B 0.026(3) 0.095(7) 0.056(5) 0.028(4) -0.003(3) 0.002(3)
C36 0.0251(7) 0.0192(7) 0.0239(8) -0.0039(6) -0.0040(6) 0.0064(6)
C37 0.0245(7) 0.0193(7) 0.0292(9) -0.0025(6) -0.0059(6) 0.0041(6)
C38 0.0218(7) 0.0278(8) 0.0282(9) -0.0024(7) -0.0006(6) 0.0030(6)
C39 0.0273(8) 0.0282(8) 0.0239(8) -0.0023(6) -0.0040(6) 0.0053(6)
C40 0.0251(8) 0.0299(9) 0.0275(9) -0.0045(7) -0.0068(6) 0.0015(6)
C41 0.0224(7) 0.0240(8) 0.0273(8) -0.0028(6) -0.0028(6) 0.0033(6)
C42 0.0291(8) 0.0302(9) 0.0377(10) -0.0082(7) -0.0076(7) 0.0001(7)
C43 0.0516(13) 0.0492(13) 0.0813(18) -0.0003(12) -0.0378(13) 0.0016(10)
C44 0.0450(12) 0.0490(13) 0.0705(17) 0.0032(12) -0.0164(11) -0.0135(10)
C45 0.0366(9) 0.0386(10) 0.0241(9) -0.0027(7) -0.0024(7) 0.0005(8)
C46 0.0635(14) 0.0534(13) 0.0329(11) 0.0101(9) -0.0120(10) 0.0041(11)
C47 0.0861(17) 0.0445(12) 0.0276(10) -0.0102(9) 0.0020(11) 0.0141(12)
C48 0.0252(8) 0.0316(9) 0.0351(10) -0.0047(7) 0.0009(7) -0.0005(7)
C49 0.0264(9) 0.0641(14) 0.0451(12) -0.0126(10) -0.0012(8) -0.0084(9)
C50 0.0476(12) 0.0368(12) 0.0809(18) 0.0130(11) 0.0032(12) -0.0029(9)
Si2 0.0321(2) 0.0208(2) 0.0218(2) -0.00434(17) -0.00667(18) 0.00392(17)
C51 0.0293(8) 0.0287(8) 0.0239(8) -0.0095(7) -0.0014(6) -0.0057(6)
C52 0.0312(8) 0.0258(8) 0.0221(8) -0.0032(6) -0.0053(6) -0.0066(6)
C53 0.0351(9) 0.0231(8) 0.0264(9) 0.0037(6) 0.0067(7) 0.0010(7)
C54 0.0275(8) 0.0338(9) 0.0215(8) 0.0068(7) 0.0004(6) -0.0008(7)
C55 0.0340(10) 0.0677(14) 0.0300(10) 0.0166(10) -0.0030(8) 0.0036(9)
C56 0.0511(13) 0.0835(19) 0.0463(14) 0.0285(13) 0.0035(11) 0.0286(13)
C57 0.0717(16) 0.0454(13) 0.0569(15) 0.0237(12) 0.0215(13) 0.0330(12)
C58 0.0628(13) 0.0249(9) 0.0423(12) 0.0048(8) 0.0162(10) 0.0059(9)
C59A 0.0274(18) 0.0259(15) 0.0252(17) 0.0004(13) -0.0039(13) -0.0024(12)
C60A 0.035(3) 0.0217(16) 0.023(2) -0.0037(15) -0.0013(17) -0.0020(15)
C61A 0.0325(19) 0.0333(17) 0.0285(18) -0.0061(14) -0.0002(14) -0.0030(13)
C62A 0.0369(18) 0.055(2) 0.0300(18) -0.0079(17) 0.0084(14) 0.0010(16)
C63A 0.0270(16) 0.065(3) 0.046(2) -0.0083(19) 0.0051(14) -0.0096(16)
C64A 0.0344(18) 0.047(2) 0.0359(19) -0.0072(16) -0.0063(14) -0.0132(15)
C59B 0.025(2) 0.0135(18) 0.020(2) -0.0010(16) -0.0027(18) 0.0027(15)
C60B 0.018(3) 0.025(3) 0.020(3) 0.003(2) -0.005(2) -0.003(2)
C61B 0.045(3) 0.033(3) 0.019(2) -0.006(2) -0.004(2) 0.002(2)
C62B 0.028(2) 0.038(3) 0.033(3) -0.002(2) 0.0009(19) 0.004(2)
C63B 0.023(2) 0.033(2) 0.038(3) 0.002(2) -0.0024(18) 0.0015(18)
C64B 0.021(2) 0.024(2) 0.034(3) -0.0028(18) -0.0066(17) 0.0017(17)
C65 0.0358(9) 0.0219(8) 0.0227(8) -0.0016(6) -0.0066(7) 0.0050(6)
C66 0.0293(8) 0.0265(8) 0.0253(8) -0.0058(6) -0.0031(6) 0.0042(6)
C67 0.0399(10) 0.0302(9) 0.0339(10) -0.0044(7) 0.0002(8) -0.0039(7)
C68 0.0629(13) 0.0347(10) 0.0301(10) 0.0019(8) 0.0052(9) -0.0061(9)
C69 0.0774(15) 0.0335(10) 0.0215(9) -0.0036(8) -0.0007(9) -0.0048(10)
C70 0.0575(11) 0.0239(8) 0.0225(9) -0.0024(7) -0.0079(8) 0.0003(8)
C71 0.0234(7) 0.0254(8) 0.0270(8) -0.0068(6) -0.0030(6) -0.0035(6)
C72 0.0231(8) 0.0361(9) 0.0363(10) -0.0104(8) -0.0080(7) 0.0032(7)
C73 0.0251(8) 0.0377(10) 0.0352(10) -0.0081(8) -0.0133(7) 0.0016(7)
C74 0.0256(8) 0.0281(8) 0.0282(9) -0.0058(7) -0.0078(6) -0.0040(6)
C75 0.0230(7) 0.0248(8) 0.0283(9) -0.0062(6) -0.0042(6) -0.0002(6)
C76 0.0219(7) 0.0202(7) 0.0273(8) -0.0033(6) -0.0057(6) -0.0042(6)
C77A 0.036(3) 0.017(3) 0.051(4) -0.003(3) -0.008(3) 0.005(3)
C78A 0.023(3) 0.089(7) 0.054(3) -0.014(3) 0.005(2) 0.006(3)
C79A 0.053(3) 0.065(3) 0.081(4) 0.016(3) 0.012(3) 0.031(2)
C77B 0.020(2) 0.031(5) 0.044(4) -0.010(3) -0.009(2) 0.014(3)
C78B 0.028(5) 0.097(10) 0.231(17) -0.073(11) 0.027(8) -0.008(5)
C79B 0.0212(17) 0.034(2) 0.099(4) -0.004(2) 0.005(2) 0.0046(15)
C80 0.0325(9) 0.0427(11) 0.0282(9) -0.0069(8) -0.0113(7) -0.0018(8)
C81 0.126(3) 0.100(2) 0.0307(13) 0.0001(13) -0.0052(15) -0.064(2)
C82 0.107(2) 0.086(2) 0.0348(13) -0.0270(13) -0.0243(14) 0.0468(17)
C83 0.0266(8) 0.0232(8) 0.0285(9) -0.0038(6) -0.0075(6) -0.0010(6)
C84 0.0362(9) 0.0279(9) 0.0434(11) 0.0034(8) -0.0068(8) -0.0012(7)
C85 0.0258(8) 0.0360(10) 0.0376(10) 0.0006(8) -0.0083(7) 0.0014(7)
C86 0.0795(15) 0.0254(9) 0.0145(8) -0.0035(7) -0.0083(9) -0.0065(9)
C87 0.0854(16) 0.0341(10) 0.0183(9) -0.0009(7) -0.0151(9) -0.0143(10)
C88 0.109(2) 0.0428(13) 0.0277(11) 0.0025(9) -0.0247(12) -0.0301(13)
C89 0.145(3) 0.0283(11) 0.0285(11) 0.0010(8) -0.0260(14) -0.0239(14)
C90 0.130(2) 0.0264(10) 0.0296(11) -0.0064(8) -0.0182(13) -0.0048(13)
C91 0.0988(19) 0.0255(9) 0.0210(9) -0.0032(7) -0.0064(10) -0.0001(10)
C92 0.0759(15) 0.0427(12) 0.0323(11) -0.0039(9) -0.0203(10) -0.0121(11)
C93 0.165(3) 0.0508(15) 0.0376(14) 0.0009(11) -0.0271(17) 0.0220(18)
C94 0.0760(19) 0.085(2) 0.085(2) 0.0076(17) -0.0286(17) -0.0149(16)
C95A 0.065(6) 0.024(3) 0.042(6) -0.007(4) -0.010(5) -0.007(5)
C96A 0.085(9) 0.025(6) 0.046(8) -0.010(5) -0.043(7) -0.001(6)
C97A 0.071(12) 0.033(8) 0.031(6) 0.012(5) -0.003(6) -0.002(8)
C95B 0.057(10) 0.029(9) 0.028(6) -0.005(5) 0.012(6) 0.009(7)
C96B 0.075(5) 0.037(4) 0.075(6) -0.004(4) -0.034(5) -0.014(4)
C97B 0.094(17) 0.031(8) 0.083(14) 0.003(7) -0.012(10) -0.023(10)
C95C 0.039(6) 0.010(4) 0.034(6) -0.009(4) -0.003(5) -0.010(5)
C96C 0.16(2) 0.039(10) 0.056(12) -0.011(8) -0.021(12) -0.020(11)
C97C 0.062(5) 0.041(5) 0.043(5) 0.003(4) 0.005(4) -0.018(4)
C98A 0.043(4) 0.035(2) 0.035(2) -0.0027(16) -0.009(3) 0.009(3)
C99A 0.096(4) 0.070(4) 0.048(3) 0.023(3) 0.014(3) 0.039(3)
C00A 0.099(5) 0.084(4) 0.047(3) 0.006(3) 0.008(3) 0.010(3)
C98B 0.013(3) 0.034(3) 0.041(4) -0.003(3) -0.004(3) -0.002(3)
C99B 0.036(3) 0.164(11) 0.058(6) 0.046(6) -0.013(4) -0.016(5)
C00B 0.050(4) 0.124(9) 0.097(8) -0.061(7) 0.006(4) 0.012(5)

loop_
_atom_type_symbol
_atom_type_description
_atom_type_scat_dispersion_real
_atom_type_scat_dispersion_imag
_atom_type_scat_source
C C 0.0033 0.0016 'International Tables Vol C Tables 4.2.6.8 and 6.1.1.4'
H H 0.0000 0.0000 'International Tables Vol C Tables 4.2.6.8 and 6.1.1.4'
Si Si 0.0817 0.0704 'International Tables Vol C Tables 4.2.6.8 and 6.1.1.4'

loop_
_geom_angle_atom_site_label_1
_geom_angle_atom_site_label_2
_geom_angle_atom_site_label_3
_geom_angle
C15 Si1 C2 124.27(7)
C15 Si1 C1 125.62(7)
C2 Si1 C1 81.44(7)
C3 C1 C9 105.63(13)
C3 C1 Si1 99.82(10)
C9 C1 Si1 94.71(10)
C4 C2 C10 105.95(13)
C4 C2 Si1 99.68(10)
C10 C2 Si1 94.77(10)
C8 C3 C4 120.54(16)
C8 C3 C1 127.84(15)
C4 C3 C1 111.44(14)
C5 C4 C3 119.94(16)
C5 C4 C2 128.39(16)
C3 C4 C2 111.52(14)
C6 C5 C4 119.19(18)
C7 C6 C5 121.02(18)
C6 C7 C8 120.41(18)
C3 C8 C7 118.88(18)
C14 C9 C10 120.00(16)
C14 C9 C1 128.60(15)
C10 C9 C1 111.40(13)
C11 C10 C9 120.41(15)
C11 C10 C2 128.54(15)
C9 C10 C2 111.04(14)
C10 C11 C12 119.01(17)
C13 C12 C11 120.73(18)
C12 C13 C14 120.51(17)
C9 C14 C13 119.32(17)
C16 C15 C20 118.23(14)
C16 C15 Si1 123.52(12)
C20 C15 Si1 116.74(12)
C17 C16 C15 120.01(15)
C17 C16 C21 118.30(15)
C15 C16 C21 121.62(14)
C18 C17 C16 120.94(17)
C19 C18 C17 119.67(17)
C18 C19 C20 120.86(16)
C19 C20 C15 120.10(15)
C19 C20 C36 119.45(14)
C15 C20 C36 120.45(14)
C22 C21 C26 120.30(15)
C22 C21 C16 121.50(16)
C26 C21 C16 118.18(15)
C23 C22 C21 118.93(16)
C23 C22 C27 119.82(16)
C21 C22 C27 121.19(15)
C24 C23 C22 121.98(16)
C23 C24 C25 118.06(16)
C23 C24 C30 120.75(16)
C25 C24 C30 121.19(17)
C24 C25 C26 122.25(17)
C25 C26 C21 118.43(15)
C25 C26 C33 119.41(16)
C21 C26 C33 122.11(15)
C28 C27 C22 113.41(17)
C28 C27 C29 110.18(18)
C22 C27 C29 110.11(17)
C31 C30 C24 111.73(17)
C31 C30 C32 111.2(2)
C24 C30 C32 111.21(17)
C34A C33 C26 112.3(5)
C35B C33 C26 112.8(4)
C35B C33 C34B 116.1(8)
C26 C33 C34B 110.0(6)
C34A C33 C35A 104.9(7)
C26 C33 C35A 112.8(4)
C34B C33 C35A 94.3(8)
C41 C36 C37 120.15(15)
C41 C36 C20 119.94(14)
C37 C36 C20 119.91(14)
C38 C37 C36 118.43(15)
C38 C37 C42 120.50(15)
C36 C37 C42 120.96(15)
C39 C38 C37 122.40(15)
C38 C39 C40 117.75(15)
C38 C39 C45 121.89(15)
C40 C39 C45 120.36(15)
C41 C40 C39 122.19(15)
C40 C41 C36 118.96(15)
C40 C41 C48 120.05(15)
C36 C41 C48 120.80(15)
C44 C42 C37 114.24(16)
C44 C42 C43 108.78(17)
C37 C42 C43 109.82(15)
C39 C45 C46 111.30(16)
C39 C45 C47 111.56(15)
C46 C45 C47 110.86(17)
C49 C48 C41 113.48(16)
C49 C48 C50 111.17(17)
C41 C48 C50 108.82(15)
C65 Si2 C52 124.30(7)
C65 Si2 C51 125.12(7)
C52 Si2 C51 81.28(7)
C53 C51 C59A 110.37(15)
C53 C51 C59B 99.59(14)
C53 C51 Si2 99.62(11)
C59A C51 Si2 89.73(11)
C59B C51 Si2 100.02(11)
C60A C52 C54 108.89(14)
C54 C52 C60B 102.30(13)
C60A C52 Si2 92.31(11)
C54 C52 Si2 99.72(11)
C60B C52 Si2 98.15(10)
C58 C53 C54 119.88(18)
C58 C53 C51 128.65(18)
C54 C53 C51 111.39(14)
C55 C54 C53 120.83(18)
C55 C54 C52 127.64(18)
C53 C54 C52 111.47(14)
C56 C55 C54 119.0(2)
C57 C56 C55 120.6(2)
C56 C57 C58 120.8(2)
C53 C58 C57 118.8(2)
C60A C59A C64A 120.0
C60A C59A C51 110.81(10)
C64A C59A C51 129.16(10)
C61A C60A C59A 120.0
C61A C60A C52 127.08(10)
C59A C60A C52 112.82(10)
C60A C61A C62A 120.0
C63A C62A C61A 120.0
C62A C63A C64A 120.0
C63A C64A C59A 120.0
C60B C59B C64B 120.0
C60B C59B C51 112.05(10)
C64B C59B C51 127.80(10)
C59B C60B C61B 120.0
C59B C60B C52 109.40(10)
C61B C60B C52 130.58(10)
C62B C61B C60B 120.0
C63B C62B C61B 120.0
C62B C63B C64B 120.0
C63B C64B C59B 120.0
C70 C65 C66 118.24(16)
C70 C65 Si2 123.31(13)
C66 C65 Si2 117.45(12)
C67 C66 C65 120.31(16)
C67 C66 C71 120.43(15)
C65 C66 C71 119.22(15)
C68 C67 C66 120.73(17)
C69 C68 C67 119.70(18)
C68 C69 C70 121.18(18)
C69 C70 C65 119.77(17)
C69 C70 C86 118.68(16)
C65 C70 C86 121.49(16)
C72 C71 C76 119.77(15)
C72 C71 C66 120.07(14)
C76 C71 C66 120.12(14)
C73 C72 C71 118.54(15)
C73 C72 C77A 121.8(5)
C71 C72 C77A 118.5(5)
C73 C72 C77B 114.8(4)
C71 C72 C77B 126.5(4)
C74 C73 C72 122.80(15)
C73 C74 C75 117.57(15)
C73 C74 C80 120.15(15)
C75 C74 C80 122.24(15)
C74 C75 C76 122.09(15)
C75 C76 C71 118.99(14)
C75 C76 C83 119.99(14)
C71 C76 C83 120.90(14)
C78A C77A C72 117.2(9)
C78A C77A C79A 105.1(9)
C72 C77A C79A 107.7(7)
C79B C77B C78B 122.3(10)
C79B C77B C72 120.7(7)
C78B C77B C72 106.5(8)
C81 C80 C82 111.0(2)
C81 C80 C74 110.22(16)
C82 C80 C74 113.61(16)
C85 C83 C76 113.46(14)
C85 C83 C84 110.56(14)
C76 C83 C84 109.52(13)
C87 C86 C91 120.59(19)
C87 C86 C70 121.16(18)
C91 C86 C70 118.2(2)
C86 C87 C88 118.7(2)
C86 C87 C92 121.38(18)
C88 C87 C92 119.8(2)
C89 C88 C87 121.7(3)
C90 C89 C88 118.1(2)
C90 C89 C95B 119.1(11)
C88 C89 C95B 122.6(11)
C90 C89 C95C 109.5(9)
C88 C89 C95C 132.2(9)
C90 C89 C95A 138.9(4)
C88 C89 C95A 102.4(4)
C89 C90 C91 122.9(2)
C98A C91 C90 119.3(4)
C98A C91 C86 122.8(4)
C90 C91 C86 117.8(3)
C90 C91 C98B 120.2(5)
C86 C91 C98B 122.0(5)
C94 C92 C93 111.2(2)
C94 C92 C87 114.6(2)
C93 C92 C87 109.1(2)
C97A C95A C96A 113.7(13)
C97A C95A C89 104.2(14)
C96A C95A C89 100.8(10)
C89 C95B C97B 110(2)
C89 C95B C96B 115.8(16)
C97B C95B C96B 106(2)
C96C C95C C97C 103.5(19)
C96C C95C C89 106.2(18)
C97C C95C C89 104.1(15)
C91 C98A C99A 115.6(6)
C91 C98A C00A 112.2(5)
C99A C98A C00A 108.0(6)
C99B C98B C00B 115.8(10)
C99B C98B C91 107.7(7)
C00B C98B C91 110.2(7)

loop_
_geom_bond_atom_site_label_1
_geom_bond_atom_site_label_2
_geom_bond_distance
Si1 C15 1.8909(16)
Si1 C2 1.9204(17)
Si1 C1 1.9274(16)
C1 C3 1.512(2)
C1 C9 1.521(2)
C2 C4 1.517(2)
C2 C10 1.522(2)
C3 C8 1.388(2)
C3 C4 1.401(2)
C4 C5 1.388(2)
C5 C6 1.385(3)
C6 C7 1.379(3)
C7 C8 1.395(3)
C9 C14 1.386(2)
C9 C10 1.408(2)
C10 C11 1.382(2)
C11 C12 1.392(3)
C12 C13 1.385(3)
C13 C14 1.388(3)
C15 C16 1.411(2)
C15 C20 1.416(2)
C16 C17 1.394(2)
C16 C21 1.499(2)
C17 C18 1.383(3)
C18 C19 1.380(3)
C19 C20 1.393(2)
C20 C36 1.500(2)
C21 C22 1.402(2)
C21 C26 1.408(2)
C22 C23 1.397(2)
C22 C27 1.522(3)
C23 C24 1.386(3)
C24 C25 1.391(2)
C24 C30 1.520(2)
C25 C26 1.396(2)
C26 C33 1.523(2)
C27 C28 1.522(3)
C27 C29 1.526(3)
C30 C31 1.505(3)
C30 C32 1.524(3)
C33 C34A 1.491(11)
C33 C35B 1.507(9)
C33 C34B 1.535(15)
C33 C35A 1.545(9)
C36 C41 1.406(2)
C36 C37 1.410(2)
C37 C38 1.394(2)
C37 C42 1.522(2)
C38 C39 1.391(2)
C39 C40 1.394(2)
C39 C45 1.517(2)
C40 C41 1.387(2)
C41 C48 1.525(2)
C42 C44 1.512(3)
C42 C43 1.523(3)
C45 C46 1.518(3)
C45 C47 1.522(3)
C48 C49 1.517(3)
C48 C50 1.540(3)
Si2 C65 1.8947(18)
Si2 C52 1.9185(17)
Si2 C51 1.9213(17)
C51 C53 1.513(2)
C51 C59A 1.5145(19)
C51 C59B 1.546(2)
C52 C60A 1.4671(19)
C52 C54 1.508(2)
C52 C60B 1.583(2)
C53 C58 1.387(2)
C53 C54 1.397(3)
C54 C55 1.384(2)
C55 C56 1.382(3)
C56 C57 1.379(4)
C57 C58 1.394(4)
C59A C60A 1.3900
C59A C64A 1.3900
C60A C61A 1.3900
C61A C62A 1.3900
C62A C63A 1.3900
C63A C64A 1.3900
C59B C60B 1.3900
C59B C64B 1.3900
C60B C61B 1.3901
C61B C62B 1.3900
C62B C63B 1.3900
C63B C64B 1.3900
C65 C70 1.412(2)
C65 C66 1.413(2)
C66 C67 1.391(2)
C66 C71 1.502(2)
C67 C68 1.380(3)
C68 C69 1.378(3)
C69 C70 1.395(3)
C70 C86 1.501(3)
C71 C72 1.407(2)
C71 C76 1.411(2)
C72 C73 1.394(2)
C72 C77A 1.503(12)
C72 C77B 1.578(9)
C73 C74 1.387(2)
C74 C75 1.391(2)
C74 C80 1.522(2)
C75 C76 1.395(2)
C76 C83 1.526(2)
C77A C78A 1.393(19)
C77A C79A 1.622(9)
C77B C79B 1.446(12)
C77B C78B 1.52(2)
C80 C81 1.513(3)
C80 C82 1.515(3)
C83 C85 1.524(2)
C83 C84 1.532(2)
C86 C87 1.396(3)
C86 C91 1.421(3)
C87 C88 1.398(3)
C87 C92 1.528(3)
C88 C89 1.396(4)
C89 C90 1.378(4)
C89 C95B 1.45(2)
C89 C95C 1.583(18)
C89 C95A 1.706(10)
C90 C91 1.391(3)
C91 C98A 1.335(6)
C91 C98B 1.776(7)
C92 C94 1.513(4)
C92 C93 1.527(3)
C95A C97A 1.55(2)
C95A C96A 1.61(3)
C95B C97B 1.48(4)
C95B C96B 1.58(3)
C95C C96C 1.50(3)
C95C C97C 1.52(3)
C98A C99A 1.521(9)
C98A C00A 1.542(10)
C98B C99B 1.490(14)
C98B C00B 1.506(15)

loop_
_geom_torsion_atom_site_label_1
_geom_torsion_atom_site_label_2
_geom_torsion_atom_site_label_3
_geom_torsion_atom_site_label_4
_geom_torsion
C15 Si1 C1 C3 -75.98(12)
C2 Si1 C1 C3 50.37(10)
C15 Si1 C1 C9 177.25(9)
C2 Si1 C1 C9 -56.41(10)
C15 Si1 C2 C4 77.27(12)
C1 Si1 C2 C4 -50.33(10)
C15 Si1 C2 C10 -175.63(9)
C1 Si1 C2 C10 56.77(10)
C9 C1 C3 C8 -115.94(18)
Si1 C1 C3 C8 146.30(15)
C9 C1 C3 C4 59.19(16)
Si1 C1 C3 C4 -38.57(15)
C8 C3 C4 C5 -0.6(2)
C1 C3 C4 C5 -176.15(14)
C8 C3 C4 C2 175.29(14)
C1 C3 C4 C2 -0.24(18)
C10 C2 C4 C5 116.72(18)
Si1 C2 C4 C5 -145.44(16)
C10 C2 C4 C3 -58.75(17)
Si1 C2 C4 C3 39.10(14)
C3 C4 C5 C6 -0.6(3)
C2 C4 C5 C6 -175.70(17)
C4 C5 C6 C7 1.5(3)
C5 C6 C7 C8 -1.2(3)
C4 C3 C8 C7 0.9(2)
C1 C3 C8 C7 175.62(16)
C6 C7 C8 C3 0.0(3)
C3 C1 C9 C14 121.03(18)
Si1 C1 C9 C14 -137.39(16)
C3 C1 C9 C10 -59.37(17)
Si1 C1 C9 C10 42.22(14)
C14 C9 C10 C11 1.1(2)
C1 C9 C10 C11 -178.56(15)
C14 C9 C10 C2 -179.78(15)
C1 C9 C10 C2 0.58(19)
C4 C2 C10 C11 -122.71(18)
Si1 C2 C10 C11 135.79(17)
C4 C2 C10 C9 58.24(17)
Si1 C2 C10 C9 -43.26(14)
C9 C10 C11 C12 -1.8(3)
C2 C10 C11 C12 179.22(17)
C10 C11 C12 C13 1.0(3)
C11 C12 C13 C14 0.6(3)
C10 C9 C14 C13 0.5(3)
C1 C9 C14 C13 -179.92(17)
C12 C13 C14 C9 -1.3(3)
C2 Si1 C15 C16 -136.89(14)
C1 Si1 C15 C16 -31.43(17)
C2 Si1 C15 C20 57.43(15)
C1 Si1 C15 C20 162.89(11)
C20 C15 C16 C17 4.5(3)
Si1 C15 C16 C17 -161.02(15)
C20 C15 C16 C21 -172.66(15)
Si1 C15 C16 C21 21.9(2)
C15 C16 C17 C18 -1.8(3)
C21 C16 C17 C18 175.39(19)
C16 C17 C18 C19 -2.1(3)
C17 C18 C19 C20 3.4(3)
C18 C19 C20 C15 -0.6(3)
C18 C19 C20 C36 179.21(18)
C16 C15 C20 C19 -3.3(2)
Si1 C15 C20 C19 163.20(14)
C16 C15 C20 C36 176.91(15)
Si1 C15 C20 C36 -16.6(2)
C17 C16 C21 C22 96.0(2)
C15 C16 C21 C22 -86.9(2)
C17 C16 C21 C26 -82.3(2)
C15 C16 C21 C26 94.9(2)
C26 C21 C22 C23 -2.3(2)
C16 C21 C22 C23 179.49(15)
C26 C21 C22 C27 174.92(16)
C16 C21 C22 C27 -3.3(2)
C21 C22 C23 C24 0.4(3)
C27 C22 C23 C24 -176.79(17)
C22 C23 C24 C25 0.8(3)
C22 C23 C24 C30 -178.65(17)
C23 C24 C25 C26 -0.3(3)
C30 C24 C25 C26 179.20(17)
C24 C25 C26 C21 -1.5(3)
C24 C25 C26 C33 176.23(16)
C22 C21 C26 C25 2.8(2)
C16 C21 C26 C25 -178.92(15)
C22 C21 C26 C33 -174.90(16)
C16 C21 C26 C33 3.4(2)
C23 C22 C27 C28 -48.9(2)
C21 C22 C27 C28 133.98(18)
C23 C22 C27 C29 75.1(2)
C21 C22 C27 C29 -102.0(2)
C23 C24 C30 C31 -124.2(2)
C25 C24 C30 C31 56.3(3)
C23 C24 C30 C32 110.8(2)
C25 C24 C30 C32 -68.7(3)
C25 C26 C33 C34A -77.0(8)
C21 C26 C33 C34A 100.6(8)
C25 C26 C33 C35B 68.8(4)
C21 C26 C33 C35B -113.5(4)
C25 C26 C33 C34B -62.6(9)
C21 C26 C33 C34B 115.1(9)
C25 C26 C33 C35A 41.4(4)
C21 C26 C33 C35A -141.0(3)
C19 C20 C36 C41 -90.8(2)
C15 C20 C36 C41 89.04(19)
C19 C20 C36 C37 88.6(2)
C15 C20 C36 C37 -91.59(19)
C41 C36 C37 C38 -3.3(2)
C20 C36 C37 C38 177.34(14)
C41 C36 C37 C42 172.91(14)
C20 C36 C37 C42 -6.5(2)
C36 C37 C38 C39 0.6(2)
C42 C37 C38 C39 -175.65(15)
C37 C38 C39 C40 1.7(2)
C37 C38 C39 C45 -178.45(15)
C38 C39 C40 C41 -1.3(2)
C45 C39 C40 C41 178.84(15)
C39 C40 C41 C36 -1.3(2)
C39 C40 C41 C48 173.81(15)
C37 C36 C41 C40 3.7(2)
C20 C36 C41 C40 -176.95(14)
C37 C36 C41 C48 -171.44(14)
C20 C36 C41 C48 7.9(2)
C38 C37 C42 C44 -33.2(2)
C36 C37 C42 C44 150.70(17)
C38 C37 C42 C43 89.3(2)
C36 C37 C42 C43 -86.8(2)
C38 C39 C45 C46 116.29(19)
C40 C39 C45 C46 -63.9(2)
C38 C39 C45 C47 -119.3(2)
C40 C39 C45 C47 60.5(2)
C40 C41 C48 C49 34.7(2)
C36 C41 C48 C49 -150.22(16)
C40 C41 C48 C50 -89.6(2)
C36 C41 C48 C50 85.4(2)
C65 Si2 C51 C53 75.63(13)
C52 Si2 C51 C53 -50.47(11)
C65 Si2 C51 C59A -173.74(10)
C52 Si2 C51 C59A 60.15(11)
C65 Si2 C51 C59B 177.26(10)
C52 Si2 C51 C59B 51.16(11)
C65 Si2 C52 C60A 174.25(10)
C51 Si2 C52 C60A -58.87(11)
C65 Si2 C52 C54 -76.13(12)
C51 Si2 C52 C54 50.74(10)
C65 Si2 C52 C60B 179.81(10)
C51 Si2 C52 C60B -53.32(10)
C59A C51 C53 C58 122.00(19)
C59B C51 C53 C58 113.33(19)
Si2 C51 C53 C58 -144.69(16)
C59A C51 C53 C54 -54.55(18)
C59B C51 C53 C54 -63.22(16)
Si2 C51 C53 C54 38.76(15)
C58 C53 C54 C55 0.9(3)
C51 C53 C54 C55 177.75(15)
C58 C53 C54 C52 -176.58(15)
C51 C53 C54 C52 0.32(19)
C60A C52 C54 C55 -120.70(19)
C60B C52 C54 C55 -115.91(18)
Si2 C52 C54 C55 143.46(16)
C60A C52 C54 C53 56.52(18)
C60B C52 C54 C53 61.30(16)
Si2 C52 C54 C53 -39.33(15)
C53 C54 C55 C56 -0.2(3)
C52 C54 C55 C56 176.80(18)
C54 C55 C56 C57 -0.8(3)
C55 C56 C57 C58 1.2(3)
C54 C53 C58 C57 -0.5(3)
C51 C53 C58 C57 -176.79(18)
C56 C57 C58 C53 -0.5(3)
C53 C51 C59A C60A 51.78(18)
C59B C51 C59A C60A 90.86(7)
Si2 C51 C59A C60A -48.38(13)
C53 C51 C59A C64A -126.24(17)
C59B C51 C59A C64A -87.16(15)
Si2 C51 C59A C64A 133.60(15)
C64A C59A C60A C61A 0.0
C51 C59A C60A C61A -178.23(19)
C64A C59A C60A C52 -176.55(19)
C51 C59A C60A C52 5.22(18)
C54 C52 C60A C61A 123.78(17)
C60B C52 C60A C61A 88.13(14)
Si2 C52 C60A C61A -135.12(15)
C54 C52 C60A C59A -59.96(18)
C60B C52 C60A C59A -95.62(9)
Si2 C52 C60A C59A 41.13(14)
C59A C60A C61A C62A 0.0
C52 C60A C61A C62A 176.0(2)
C60A C61A C62A C63A 0.0
C61A C62A C63A C64A 0.0
C62A C63A C64A C59A 0.0
C60A C59A C64A C63A 0.0
C51 C59A C64A C63A 177.9(2)
C53 C51 C59B C60B 66.00(16)
C59A C51 C59B C60B -77.19(8)
Si2 C51 C59B C60B -35.66(15)
C53 C51 C59B C64B -118.48(16)
C59A C51 C59B C64B 98.34(13)
Si2 C51 C59B C64B 139.87(14)
C64B C59B C60B C61B 0.0
C51 C59B C60B C61B 175.91(18)
C64B C59B C60B C52 178.57(17)
C51 C59B C60B C52 -5.52(17)
C60A C52 C60B C59B 87.82(9)
C54 C52 C60B C59B -57.81(15)
Si2 C52 C60B C59B 44.06(13)
C60A C52 C60B C61B -93.81(15)
C54 C52 C60B C61B 120.55(17)
Si2 C52 C60B C61B -137.57(15)
C59B C60B C61B C62B 0.0
C52 C60B C61B C62B -178.2(2)
C60B C61B C62B C63B 0.0
C61B C62B C63B C64B 0.0
C62B C63B C64B C59B 0.0
C60B C59B C64B C63B 0.0
C51 C59B C64B C63B -175.2(2)
C52 Si2 C65 C70 138.62(14)
C51 Si2 C65 C70 33.81(18)
C52 Si2 C65 C66 -53.08(16)
C51 Si2 C65 C66 -157.89(12)
C70 C65 C66 C67 2.2(2)
Si2 C65 C66 C67 -166.74(13)
C70 C65 C66 C71 -175.50(15)
Si2 C65 C66 C71 15.6(2)
C65 C66 C67 C68 0.3(3)
C71 C66 C67 C68 177.92(17)
C66 C67 C68 C69 -2.1(3)
C67 C68 C69 C70 1.4(3)
C68 C69 C70 C65 1.1(3)
C68 C69 C70 C86 -176.1(2)
C66 C65 C70 C69 -2.8(3)
Si2 C65 C70 C69 165.38(16)
C66 C65 C70 C86 174.32(17)
Si2 C65 C70 C86 -17.5(3)
C67 C66 C71 C72 -84.2(2)
C65 C66 C71 C72 93.5(2)
C67 C66 C71 C76 98.0(2)
C65 C66 C71 C76 -84.3(2)
C76 C71 C72 C73 4.3(3)
C66 C71 C72 C73 -173.42(16)
C76 C71 C72 C77A -163.8(4)
C66 C71 C72 C77A 18.5(4)
C76 C71 C72 C77B 179.6(4)
C66 C71 C72 C77B 1.9(5)
C71 C72 C73 C74 -0.1(3)
C77A C72 C73 C74 167.6(4)
C77B C72 C73 C74 -175.9(4)
C72 C73 C74 C75 -3.2(3)
C72 C73 C74 C80 174.70(17)
C73 C74 C75 C76 2.3(2)
C80 C74 C75 C76 -175.57(15)
C74 C75 C76 C71 1.9(2)
C74 C75 C76 C83 -174.15(15)
C72 C71 C76 C75 -5.2(2)
C66 C71 C76 C75 172.56(15)
C72 C71 C76 C83 170.79(15)
C66 C71 C76 C83 -11.5(2)
C73 C72 C77A C78A -71.2(9)
C71 C72 C77A C78A 96.5(10)
C77B C72 C77A C78A -139(4)
C73 C72 C77A C79A 46.9(8)
C71 C72 C77A C79A -145.4(5)
C77B C72 C77A C79A -21(3)
C73 C72 C77B C79B 134.9(6)
C71 C72 C77B C79B -40.6(8)
C77A C72 C77B C79B -105(3)
C73 C72 C77B C78B -79.6(9)
C71 C72 C77B C78B 105.0(9)
C77A C72 C77B C78B 40(3)
C73 C74 C80 C81 -92.5(2)
C75 C74 C80 C81 85.3(3)
C73 C74 C80 C82 142.2(2)
C75 C74 C80 C82 -40.0(3)
C75 C76 C83 C85 -31.7(2)
C71 C76 C83 C85 152.34(15)
C75 C76 C83 C84 92.32(18)
C71 C76 C83 C84 -83.61(18)
C69 C70 C86 C87 -102.4(2)
C65 C70 C86 C87 80.4(2)
C69 C70 C86 C91 76.0(2)
C65 C70 C86 C91 -101.2(2)
C91 C86 C87 C88 3.6(3)
C70 C86 C87 C88 -177.95(17)
C91 C86 C87 C92 -172.23(17)
C70 C86 C87 C92 6.2(3)
C86 C87 C88 C89 -0.6(3)
C92 C87 C88 C89 175.3(2)
C87 C88 C89 C90 -1.8(3)
C87 C88 C89 C95B -177.5(13)
C87 C88 C89 C95C -177.7(12)
C87 C88 C89 C95A 171.2(4)
C88 C89 C90 C91 1.1(3)
C95B C89 C90 C91 177.0(12)
C95C C89 C90 C91 177.9(10)
C95A C89 C90 C91 -168.4(6)
C89 C90 C91 C98A -174.3(4)
C89 C90 C91 C86 1.8(3)
C89 C90 C91 C98B -178.5(5)
C87 C86 C91 C98A 171.7(4)
C70 C86 C91 C98A -6.8(5)
C87 C86 C91 C90 -4.2(3)
C70 C86 C91 C90 177.30(17)
C87 C86 C91 C98B 176.1(5)
C70 C86 C91 C98B -2.3(5)
C86 C87 C92 C94 -145.6(2)
C88 C87 C92 C94 38.6(3)
C86 C87 C92 C93 88.9(2)
C88 C87 C92 C93 -86.9(3)
C90 C89 C95A C97A 31.6(13)
C88 C89 C95A C97A -139.0(10)
C90 C89 C95A C96A -86.5(10)
C88 C89 C95A C96A 103.0(9)
C90 C89 C95B C97B 71(2)
C88 C89 C95B C97B -113(2)
C90 C89 C95B C96B -168.6(12)
C88 C89 C95B C96B 7(2)
C90 C89 C95C C96C -130.0(19)
C88 C89 C95C C96C 46(2)
C90 C89 C95C C97C 121.1(11)
C88 C89 C95C C97C -62.7(17)
C90 C91 C98A C99A -51.3(8)
C86 C91 C98A C99A 132.8(5)
C90 C91 C98A C00A 73.2(7)
C86 C91 C98A C00A -102.7(6)
C90 C91 C98B C99B -80.4(9)
C86 C91 C98B C99B 99.2(9)
C90 C91 C98B C00B 46.8(10)
C86 C91 C98B C00B -133.6(8)
